data_2242875
loop_
_publ_author_name
'Syed Abuthahir, S.'
'NizamMohideen, M.'
'Viswanathan, V.'
'Govindhan, M.'
'Subramanian, K.'

_publ_section_title
;
 The crystal structures of two new coumarin derivatives:
 2-(4-{2-[(2-oxo-2<i>H</i>-chromen-4-yl)oxy]acetyl}piperazin-1-yl)acetamide
 and
 <i>N</i>-(2,4-dimethoxybenzyl)-2-[(2-oxo-2<i>H</i>-chromen-4-yl)oxy]acetamide
;
_journal_coeditor_code SU5482
_journal_issue 4
_journal_name_full 'Acta Crystallographica Section E'
_journal_page_first 482
_journal_page_last 488
_journal_paper_doi 10.1107/S2056989019003736
_journal_volume 75
_journal_year 2019
_chemical_formula_iupac 'C20 H19 N O6'
_chemical_formula_moiety 'C20 H19 N O6'
_chemical_formula_sum 'C20 H19 N O6'
_chemical_formula_weight 369.36
_chemical_name_systematic
;
<i>N</i>-(2,4-Dimethoxybenzyl)-2-[(2-oxo-2<i>H</i>-chromen-4-yl)oxy]acetamide
;
_space_group_crystal_system monoclinic
_space_group_IT_number 4
_space_group_name_Hall 'P 2yb'
_space_group_name_H-M_alt 'P 1 21 1'
_symmetry_space_group_name_Hall 'P 2yb'
_symmetry_space_group_name_H-M 'P 1 21 1'
_atom_sites_solution_hydrogens geom
_atom_sites_solution_primary direct
_atom_sites_solution_secondary difmap
_audit_creation_method SHELXL-2018/3
_cell_angle_alpha 90
_cell_angle_beta 93.796(5)
_cell_angle_gamma 90
_cell_formula_units_Z 2
_cell_length_a 7.2779(2)
_cell_length_b 8.5759(3)
_cell_length_c 14.4099(5)
_cell_measurement_reflns_used 2630
_cell_measurement_temperature 296(2)
_cell_measurement_theta_max 24.997
_cell_measurement_theta_min 1.416
_cell_volume 897.41(5)
_computing_cell_refinement
;
SAINT (Bruker, 2008)
;
_computing_data_collection
;
APEX2 (Bruker, 2008)
;
_computing_data_reduction
;
SAINT (Bruker, 2008)
;
_computing_molecular_graphics
;
ORTEP-3 for Windows (Farrugia, 2012) and Mercury (Macrae <i>et al.</i>,
2008)
;
_computing_publication_material
;
WinGX (Farrugia, 2012), publCIF (Westrip, 2010) and PLATON
(Spek, 2009)
;
_computing_structure_refinement
;
SHELXL2018 (Sheldrick, 2015)
;
_computing_structure_solution
;
SHELXS2018 (Sheldrick, 2008)
;
_diffrn_ambient_temperature 296(2)
_diffrn_measured_fraction_theta_full 0.966
_diffrn_measured_fraction_theta_max 0.966
_diffrn_measurement_device_type 'Bruker Kappa APEXII CCD'
_diffrn_measurement_method '\w and \f scans'
_diffrn_radiation_type MoK\a
_diffrn_radiation_wavelength 0.71073
_diffrn_reflns_av_R_equivalents 0.0877
_diffrn_reflns_av_unetI/netI 0.1337
_diffrn_reflns_limit_h_max 8
_diffrn_reflns_limit_h_min -8
_diffrn_reflns_limit_k_max 9
_diffrn_reflns_limit_k_min -9
_diffrn_reflns_limit_l_max 16
_diffrn_reflns_limit_l_min -17
_diffrn_reflns_number 4058
_diffrn_reflns_theta_full 24.997
_diffrn_reflns_theta_max 24.997
_diffrn_reflns_theta_min 1.416
_exptl_absorpt_coefficient_mu 0.102
_exptl_absorpt_correction_T_max 0.852
_exptl_absorpt_correction_T_min 0.763
_exptl_absorpt_correction_type multi-scan
_exptl_absorpt_process_details
;
(<i>SADABS</i>; Bruker, 2008)
;
_exptl_crystal_colour Colourless
_exptl_crystal_density_diffrn 1.367
_exptl_crystal_description Block
_exptl_crystal_F_000 388
_exptl_crystal_size_max 0.300
_exptl_crystal_size_mid 0.250
_exptl_crystal_size_min 0.200
_refine_diff_density_max 0.277
_refine_diff_density_min -0.293
_refine_ls_extinction_coef 0.042(15)
_refine_ls_extinction_expression Fc^*^=kFc[1+0.001xFc^2^\l^3^/sin(2\q)]^-1/4^
_refine_ls_extinction_method
;
(SHELXL2018; Sheldrick, 2015)
;
_refine_ls_goodness_of_fit_ref 0.979
_refine_ls_hydrogen_treatment constr
_refine_ls_matrix_type full
_refine_ls_number_parameters 247
_refine_ls_number_reflns 2630
_refine_ls_number_restraints 1
_refine_ls_restrained_S_all 0.979
_refine_ls_R_factor_all 0.1246
_refine_ls_R_factor_gt 0.0832
_refine_ls_shift/su_max 0.000
_refine_ls_shift/su_mean 0.000
_refine_ls_structure_factor_coef Fsqd
_refine_ls_weighting_details 'w=1/[\s^2^(Fo^2^)+(0.1336P)^2^] where P=(Fo^2^+2Fc^2^)/3'
_refine_ls_weighting_scheme calc
_refine_ls_wR_factor_gt 0.2039
_refine_ls_wR_factor_ref 0.2425
_reflns_number_gt 1623
_reflns_number_total 2630
_reflns_threshold_expression 'I > 2\s(I)'
_cod_data_source_file su5482sup1.cif
_cod_data_source_block II
_cod_database_code 2242875
_shelx_space_group_comment
;
The symmetry employed for this shelxl refinement is uniquely defined
by the following loop, which should always be used as a source of
symmetry information in preference to the above space-group names.
They are only intended as comments.
;
_shelx_estimated_absorpt_t_min 0.970
_shelx_estimated_absorpt_t_max 0.980

loop_
_space_group_symop_operation_xyz
'x, y, z'
'-x, y+1/2, -z'

loop_
_atom_site_type_symbol
_atom_site_label
_atom_site_fract_x
_atom_site_fract_y
_atom_site_fract_z
_atom_site_U_iso_or_equiv
_atom_site_adp_type
_atom_site_calc_flag
_atom_site_occupancy
C C9 0.7608(13) 0.3941(14) 0.8943(6) 0.063(3) Uani d 1
C C1 0.9935(12) 0.5490(11) 0.8258(6) 0.053(2) Uani d 1
C C2 1.1588(13) 0.6195(14) 0.8397(7) 0.064(3) Uani d 1
H H2 1.225084 0.612966 0.897037 0.077 Uiso calc 1
C C3 1.2277(13) 0.7016(13) 0.7673(7) 0.067(3) Uani d 1
H H3 1.340590 0.752129 0.775680 0.080 Uiso calc 1
C C4 1.1281(13) 0.7085(14) 0.6818(7) 0.065(3) Uani d 1
H H4 1.175985 0.762353 0.632809 0.078 Uiso calc 1
C C5 0.9635(12) 0.6383(12) 0.6689(6) 0.056(3) Uani d 1
H H5 0.898157 0.645409 0.611398 0.067 Uiso calc 1
C C6 0.8876(11) 0.5536(11) 0.7417(6) 0.048(2) Uani d 1
C C7 0.7177(12) 0.4769(10) 0.7354(5) 0.047(2) Uani d 1
C C8 0.6529(13) 0.3977(13) 0.8075(7) 0.060(3) Uani d 1
H H8 0.540283 0.346313 0.800782 0.072 Uiso calc 1
C C10 0.4698(11) 0.3848(12) 0.6345(6) 0.052(2) Uani d 1
H H10A 0.365667 0.432162 0.662342 0.062 Uiso calc 1
H H10B 0.493567 0.284583 0.664029 0.062 Uiso calc 1
C C11 0.4238(11) 0.3613(11) 0.5313(6) 0.046(2) Uani d 1
C C12 0.4617(11) 0.4368(12) 0.3725(6) 0.053(2) Uani d 1
H H12A 0.461193 0.326030 0.358746 0.064 Uiso calc 1
H H12B 0.563467 0.482854 0.341984 0.064 Uiso calc 1
C C13 0.2869(10) 0.5056(10) 0.3312(5) 0.043(2) Uani d 1
C C14 0.1620(12) 0.5896(12) 0.3804(7) 0.059(3) Uani d 1
H H14 0.190916 0.609186 0.443136 0.071 Uiso calc 1
C C15 -0.0013(12) 0.6448(14) 0.3410(7) 0.062(3) Uani d 1
H H15 -0.081969 0.699614 0.376388 0.074 Uiso calc 1
C C16 -0.0442(11) 0.6175(12) 0.2473(6) 0.052(2) Uani d 1
C C17 0.0765(11) 0.5380(11) 0.1954(6) 0.052(2) Uani d 1
H H17 0.048794 0.523211 0.132044 0.062 Uiso calc 1
C C18 0.2389(11) 0.4798(11) 0.2368(6) 0.048(2) Uani d 1
C C19 0.3259(14) 0.3671(17) 0.0943(6) 0.080(4) Uani d 1
H H19A 0.212442 0.310013 0.086580 0.120 Uiso calc 1
H H19B 0.423474 0.306460 0.070819 0.120 Uiso calc 1
H H19C 0.313972 0.463616 0.060635 0.120 Uiso calc 1
C C20 -0.2598(13) 0.6447(17) 0.1157(7) 0.085(4) Uani d 1
H H20A -0.162895 0.679847 0.078717 0.127 Uiso calc 1
H H20B -0.371543 0.699158 0.097180 0.127 Uiso calc 1
H H20C -0.278034 0.534745 0.106668 0.127 Uiso calc 1
N N1 0.4962(10) 0.4564(9) 0.4721(5) 0.051(2) Uani d 1
H H1 0.565201 0.531787 0.492909 0.061 Uiso calc 1
O O1 0.9285(9) 0.4669(9) 0.9009(4) 0.068(2) Uani d 1
O O2 0.7213(10) 0.3219(10) 0.9634(5) 0.084(3) Uani d 1
O O3 0.6246(8) 0.4805(7) 0.6494(4) 0.0562(18) Uani d 1
O O4 0.3165(8) 0.2542(8) 0.5078(4) 0.0560(18) Uani d 1
O O5 0.3671(8) 0.3989(9) 0.1907(4) 0.0641(19) Uani d 1
O O6 -0.2109(8) 0.6749(9) 0.2111(5) 0.072(2) Uani d 1

loop_
_atom_site_aniso_label
_atom_site_aniso_U_11
_atom_site_aniso_U_22
_atom_site_aniso_U_33
_atom_site_aniso_U_12
_atom_site_aniso_U_13
_atom_site_aniso_U_23
C9 0.079(6) 0.082(8) 0.028(5) -0.001(6) -0.004(4) -0.001(5)
C1 0.074(6) 0.060(6) 0.025(5) 0.007(5) -0.004(4) 0.000(4)
C2 0.065(6) 0.087(9) 0.039(5) -0.006(6) -0.009(4) 0.004(6)
C3 0.063(6) 0.079(8) 0.056(7) -0.010(6) -0.011(5) 0.002(6)
C4 0.073(6) 0.080(8) 0.042(6) -0.006(6) 0.002(4) 0.007(6)
C5 0.057(5) 0.066(7) 0.042(5) -0.008(5) -0.008(4) 0.009(5)
C6 0.053(5) 0.058(6) 0.029(5) -0.002(4) -0.007(4) 0.001(4)
C7 0.071(5) 0.049(6) 0.018(4) 0.002(5) -0.008(4) 0.003(4)
C8 0.068(6) 0.075(7) 0.036(5) -0.007(5) -0.003(4) 0.004(5)
C10 0.059(5) 0.065(7) 0.031(5) -0.012(5) -0.007(4) 0.003(5)
C11 0.057(5) 0.046(5) 0.033(5) -0.004(5) -0.007(4) 0.004(5)
C12 0.056(5) 0.063(6) 0.040(5) 0.000(5) -0.002(4) -0.006(5)
C13 0.049(4) 0.048(6) 0.032(4) -0.003(4) 0.001(3) 0.001(4)
C14 0.059(5) 0.072(7) 0.048(6) 0.006(5) 0.000(4) -0.006(5)
C15 0.063(5) 0.077(7) 0.046(5) 0.012(5) 0.007(4) -0.021(6)
C16 0.043(4) 0.073(7) 0.041(5) 0.011(5) 0.005(4) 0.001(5)
C17 0.055(5) 0.066(6) 0.035(5) 0.011(5) 0.000(4) -0.001(5)
C18 0.049(4) 0.053(6) 0.042(5) 0.004(4) 0.009(4) -0.003(5)
C19 0.082(7) 0.130(11) 0.029(5) 0.008(7) 0.005(4) -0.006(7)
C20 0.067(6) 0.137(11) 0.048(6) 0.033(7) -0.012(5) -0.014(7)
N1 0.065(4) 0.046(5) 0.041(4) -0.010(4) -0.009(3) 0.001(4)
O1 0.080(4) 0.090(5) 0.033(4) -0.009(4) -0.009(3) 0.007(4)
O2 0.105(6) 0.115(7) 0.030(4) -0.014(5) 0.001(3) 0.012(4)
O3 0.070(4) 0.068(4) 0.029(3) -0.017(3) -0.012(3) 0.007(3)
O4 0.070(4) 0.060(4) 0.038(4) -0.012(3) -0.006(3) 0.002(3)
O5 0.067(4) 0.090(5) 0.035(4) 0.015(4) 0.002(3) -0.002(4)
O6 0.065(4) 0.102(6) 0.048(4) 0.026(4) -0.003(3) -0.011(4)

loop_
_atom_type_symbol
_atom_type_description
_atom_type_scat_dispersion_real
_atom_type_scat_dispersion_imag
_atom_type_scat_source
C C 0.0033 0.0016 'International Tables Vol C Tables 4.2.6.8 and 6.1.1.4'
H H 0.0000 0.0000 'International Tables Vol C Tables 4.2.6.8 and 6.1.1.4'
N N 0.0061 0.0033 'International Tables Vol C Tables 4.2.6.8 and 6.1.1.4'
O O 0.0106 0.0060 'International Tables Vol C Tables 4.2.6.8 and 6.1.1.4'

loop_
_geom_angle_atom_site_label_1
_geom_angle_atom_site_label_2
_geom_angle_atom_site_label_3
_geom_angle
O2 C9 O1 115.5(8)
O2 C9 C8 125.3(10)
O1 C9 C8 119.0(9)
C2 C1 C6 123.5(9)
C2 C1 O1 117.0(7)
C6 C1 O1 119.4(8)
C1 C2 C3 118.7(8)
C1 C2 H2 120.6
C3 C2 H2 120.6
C2 C3 C4 119.9(9)
C2 C3 H3 120.0
C4 C3 H3 120.0
C5 C4 C3 120.8(10)
C5 C4 H4 119.6
C3 C4 H4 119.6
C4 C5 C6 121.1(8)
C4 C5 H5 119.5
C6 C5 H5 119.5
C1 C6 C7 118.6(8)
C1 C6 C5 116.0(8)
C7 C6 C5 125.4(7)
C8 C7 O3 121.9(8)
C8 C7 C6 122.6(7)
O3 C7 C6 115.4(7)
C7 C8 C9 118.9(9)
C7 C8 H8 120.6
C9 C8 H8 120.6
O3 C10 C11 110.6(7)
O3 C10 H10A 109.5
C11 C10 H10A 109.5
O3 C10 H10B 109.5
C11 C10 H10B 109.5
H10A C10 H10B 108.1
O4 C11 N1 123.7(7)
O4 C11 C10 117.5(8)
N1 C11 C10 118.8(8)
N1 C12 C13 115.9(8)
N1 C12 H12A 108.3
C13 C12 H12A 108.3
N1 C12 H12B 108.3
C13 C12 H12B 108.3
H12A C12 H12B 107.4
C14 C13 C18 116.6(7)
C14 C13 C12 124.8(8)
C18 C13 C12 118.5(7)
C15 C14 C13 123.2(9)
C15 C14 H14 118.4
C13 C14 H14 118.4
C14 C15 C16 118.7(8)
C14 C15 H15 120.7
C16 C15 H15 120.7
C17 C16 O6 123.4(7)
C17 C16 C15 120.3(8)
O6 C16 C15 116.4(7)
C16 C17 C18 120.3(8)
C16 C17 H17 119.9
C18 C17 H17 119.9
O5 C18 C17 124.4(8)
O5 C18 C13 114.6(7)
C17 C18 C13 120.9(8)
O5 C19 H19A 109.5
O5 C19 H19B 109.5
H19A C19 H19B 109.5
O5 C19 H19C 109.5
H19A C19 H19C 109.5
H19B C19 H19C 109.5
O6 C20 H20A 109.5
O6 C20 H20B 109.5
H20A C20 H20B 109.5
O6 C20 H20C 109.5
H20A C20 H20C 109.5
H20B C20 H20C 109.5
C11 N1 C12 121.3(7)
C11 N1 H1 119.4
C12 N1 H1 119.4
C9 O1 C1 121.4(7)
C7 O3 C10 118.0(6)
C18 O5 C19 117.5(7)
C16 O6 C20 117.3(7)

loop_
_geom_bond_atom_site_label_1
_geom_bond_atom_site_label_2
_geom_bond_distance
C9 O2 1.223(11)
C9 O1 1.369(11)
C9 C8 1.433(12)
C1 C2 1.350(13)
C1 C6 1.394(11)
C1 O1 1.399(11)
C2 C3 1.381(14)
C2 H2 0.9300
C3 C4 1.389(12)
C3 H3 0.9300
C4 C5 1.343(13)
C4 H4 0.9300
C5 C6 1.417(12)
C5 H5 0.9300
C6 C7 1.398(12)
C7 C8 1.352(12)
C7 O3 1.373(9)
C8 H8 0.9300
C10 O3 1.399(10)
C10 C11 1.516(11)
C10 H10A 0.9700
C10 H10B 0.9700
C11 O4 1.239(10)
C11 N1 1.315(11)
C12 N1 1.451(11)
C12 C13 1.490(11)
C12 H12A 0.9700
C12 H12B 0.9700
C13 C14 1.391(12)
C13 C18 1.400(11)
C14 C15 1.367(12)
C14 H14 0.9300
C15 C16 1.386(12)
C15 H15 0.9300
C16 C17 1.372(12)
C16 O6 1.379(10)
C17 C18 1.382(11)
C17 H17 0.9300
C18 O5 1.369(10)
C19 O5 1.428(11)
C19 H19A 0.9600
C19 H19B 0.9600
C19 H19C 0.9600
C20 O6 1.421(11)
C20 H20A 0.9600
C20 H20B 0.9600
C20 H20C 0.9600
N1 H1 0.8600

loop_
_geom_hbond_atom_site_label_D
_geom_hbond_atom_site_label_H
_geom_hbond_atom_site_label_A
_geom_hbond_site_symmetry_A
_geom_hbond_distance_DH
_geom_hbond_distance_HA
_geom_hbond_distance_DA
_geom_hbond_angle_DHA
_geom_hbond_publ_flag
N1 H1 O3 . 0.86 2.31 2.669(2) 105 yes
C14 H14 N1 . 0.93 2.59 2.923(2) 101 yes
N1 H1 O4 2_656 0.86 2.09 2.900(2) 156 yes
C3 H3 O5 2_756 0.93 2.49 3.419(2) 175 yes
C5 H5 O4 2_656 0.93 2.43 3.307(2) 157 yes
C15 H15 O4 2_556 0.93 2.51 3.399(2) 160 yes

loop_
_geom_torsion_atom_site_label_1
_geom_torsion_atom_site_label_2
_geom_torsion_atom_site_label_3
_geom_torsion_atom_site_label_4
_geom_torsion
C6 C1 C2 C3 0.3(16)
O1 C1 C2 C3 179.9(9)
C1 C2 C3 C4 -0.9(17)
C2 C3 C4 C5 1.1(17)
C3 C4 C5 C6 -0.8(17)
C2 C1 C6 C7 -179.6(10)
O1 C1 C6 C7 0.8(13)
C2 C1 C6 C5 0.0(14)
O1 C1 C6 C5 -179.6(9)
C4 C5 C6 C1 0.3(15)
C4 C5 C6 C7 179.8(10)
C1 C6 C7 C8 -0.6(14)
C5 C6 C7 C8 179.9(10)
C1 C6 C7 O3 -177.3(8)
C5 C6 C7 O3 3.2(14)
O3 C7 C8 C9 177.7(9)
C6 C7 C8 C9 1.1(14)
O2 C9 C8 C7 -177.0(11)
O1 C9 C8 C7 -2.0(15)
O3 C10 C11 O4 164.9(8)
O3 C10 C11 N1 -16.4(11)
N1 C12 C13 C14 2.3(14)
N1 C12 C13 C18 -175.0(8)
C18 C13 C14 C15 0.5(15)
C12 C13 C14 C15 -176.8(10)
C13 C14 C15 C16 -0.7(17)
C14 C15 C16 C17 -0.7(16)
C14 C15 C16 O6 179.7(10)
O6 C16 C17 C18 -178.1(9)
C15 C16 C17 C18 2.2(15)
C16 C17 C18 O5 179.9(9)
C16 C17 C18 C13 -2.5(15)
C14 C13 C18 O5 179.0(8)
C12 C13 C18 O5 -3.5(12)
C14 C13 C18 C17 1.1(13)
C12 C13 C18 C17 178.6(9)
O4 C11 N1 C12 -3.4(13)
C10 C11 N1 C12 178.1(8)
C13 C12 N1 C11 83.3(11)
O2 C9 O1 C1 177.8(9)
C8 C9 O1 C1 2.3(15)
C2 C1 O1 C9 178.7(10)
C6 C1 O1 C9 -1.7(13)
C8 C7 O3 C10 -7.3(12)
C6 C7 O3 C10 169.5(8)
C11 C10 O3 C7 -160.9(7)
C17 C18 O5 C19 -2.8(13)
C13 C18 O5 C19 179.4(10)
C17 C16 O6 C20 1.9(14)
C15 C16 O6 C20 -178.4(11)

_cod_database_fobs_code 2242875
